data_7058911
loop_
_publ_author_name
'POGAKU, VINAY'
'Vagolu, Siva Krishna'
'Balachandran, Chandrasekar'
'Krishnan, R.'
'Dharmarajan, Sriram'
'Aoki, Shin'
'Basavoju, Srininvas'

_publ_section_title
;
 Design and Green Synthesis of Novel Benzotriazoloquinolinyl
 Spirooxindolopyrrolizidines: Antimycobacterial and Antiproliferative
 studies
;
_journal_name_full 'New Journal of Chemistry'
_journal_paper_doi 10.1039/C9NJ03802G
_journal_year 2019
_chemical_formula_moiety 'C36 H26 Br Cl N6 O2'
_chemical_formula_sum 'C36 H26 Br Cl N6 O2'
_chemical_formula_weight 689.99
_space_group_crystal_system monoclinic
_space_group_IT_number 14
_space_group_name_Hall '-P 2ybc'
_space_group_name_H-M_alt 'P 1 21/c 1'
_symmetry_space_group_name_Hall '-P 2ybc'
_symmetry_space_group_name_H-M 'P 1 21/c 1'
_atom_sites_solution_hydrogens geom
_atom_sites_solution_primary dual
_audit_creation_date 2018-08-06
_audit_creation_method
;
Olex2 1.2
(compiled 2018.05.29 svn.r3508 for OlexSys, GUI svn.r5506)
;
_audit_update_record
;
2019-06-14 deposited with the CCDC.    2019-10-16 downloaded from the CCDC.
;
_cell_angle_alpha 90
_cell_angle_beta 102.402(4)
_cell_angle_gamma 90
_cell_formula_units_Z 4
_cell_length_a 16.7974(6)
_cell_length_b 8.9666(3)
_cell_length_c 21.2412(8)
_cell_measurement_reflns_used 13746
_cell_measurement_temperature 93(2)
_cell_measurement_theta_max 29.8480
_cell_measurement_theta_min 3.5970
_cell_volume 3124.6(2)
_computing_cell_refinement 'CrysAlisPro 1.171.39.20a (Rigaku OD, 2015)'
_computing_data_collection 'CrysAlisPro 1.171.39.20a (Rigaku OD, 2015)'
_computing_data_reduction 'CrysAlisPro 1.171.39.20a (Rigaku OD, 2015)'
_computing_molecular_graphics 'Olex2 (Dolomanov et al., 2009)'
_computing_publication_material 'Olex2 (Dolomanov et al., 2009)'
_computing_structure_refinement 'ShelXL (Sheldrick, 2015)'
_computing_structure_solution 'ShelXT (Sheldrick, 2015)'
_diffrn_ambient_temperature 93(2)
_diffrn_detector 'CCD plate'
_diffrn_measured_fraction_theta_full 0.998
_diffrn_measured_fraction_theta_max 0.890
_diffrn_measurement_details
;
List of Runs (angles in degrees, time in seconds):

  # Type    Start    End  Width  t~exp~   \w     \q     \k     \f   Frames
#--------------------------------------------------------------------------
  1  \w    -84.00  32.00   0.50   30.00    --    0.00 -82.00  60.00  232
  2  \w    -26.00  19.00   0.50   30.00    --    0.00 -37.00 150.00   90
  3  \w    -88.00 -59.00   0.50   30.00    --    0.00 -57.00-120.00   58
  4  \w    -15.00  10.00   0.50   30.00    --    0.00 -57.00-120.00   50
  5  \w    -85.00 -59.00   0.50   30.00    --    0.00 -82.00-150.00   52
  6  \w    -48.00 -22.00   0.50   30.00    --    0.00 -82.00-150.00   52
  7  \w    -27.00  -2.00   0.50   30.00    --    0.00 -57.00 150.00   50
;
_diffrn_measurement_device 'four-circle diffractometer'
_diffrn_measurement_device_type 'XtaLAB Pro: Kappa dual offset/far'
_diffrn_measurement_method '\w scans'
_diffrn_orient_matrix_type 'CrysAlisPro convention (1999,Acta A55,543-557)'
_diffrn_orient_matrix_UB_11 -0.0415068000
_diffrn_orient_matrix_UB_12 0.0029480000
_diffrn_orient_matrix_UB_13 -0.0163634000
_diffrn_orient_matrix_UB_21 -0.0046398000
_diffrn_orient_matrix_UB_22 -0.0762727000
_diffrn_orient_matrix_UB_23 0.0072496000
_diffrn_orient_matrix_UB_31 -0.0112481000
_diffrn_orient_matrix_UB_32 0.0207188000
_diffrn_orient_matrix_UB_33 0.0291244000
_diffrn_radiation_monochromator graphite
_diffrn_radiation_probe x-ray
_diffrn_radiation_type MoK\a
_diffrn_radiation_wavelength 0.71073
_diffrn_reflns_av_R_equivalents 0.0386
_diffrn_reflns_av_unetI/netI 0.0308
_diffrn_reflns_Laue_measured_fraction_full 0.998
_diffrn_reflns_Laue_measured_fraction_max 0.890
_diffrn_reflns_limit_h_max 23
_diffrn_reflns_limit_h_min -23
_diffrn_reflns_limit_k_max 11
_diffrn_reflns_limit_k_min -12
_diffrn_reflns_limit_l_max 27
_diffrn_reflns_limit_l_min -29
_diffrn_reflns_number 32646
_diffrn_reflns_point_group_measured_fraction_full 0.998
_diffrn_reflns_point_group_measured_fraction_max 0.890
_diffrn_reflns_theta_full 25.242
_diffrn_reflns_theta_max 29.837
_diffrn_reflns_theta_min 3.354
_diffrn_source 'fine-focus sealed X-ray tube'
_diffrn_source_type 'Enhance (Mo) X-ray Source'
_exptl_absorpt_coefficient_mu 1.445
_exptl_absorpt_correction_T_max 1.00000
_exptl_absorpt_correction_T_min 0.82169
_exptl_absorpt_correction_type multi-scan
_exptl_absorpt_process_details
;
CrysAlisPro 1.171.39.20a (Rigaku Oxford Diffraction, 2015)
Empirical absorption correction using spherical harmonics,
 implemented in SCALE3 ABSPACK scaling algorithm.
;
_exptl_crystal_colour Colourless
_exptl_crystal_density_diffrn 1.467
_exptl_crystal_description Block
_exptl_crystal_F_000 1408
_exptl_crystal_size_max 0.2
_exptl_crystal_size_mid 0.1
_exptl_crystal_size_min 0.1
_refine_diff_density_max 0.926
_refine_diff_density_min -0.357
_refine_diff_density_rms 0.064
_refine_ls_extinction_method none
_refine_ls_goodness_of_fit_ref 1.018
_refine_ls_hydrogen_treatment constr
_refine_ls_matrix_type full
_refine_ls_number_parameters 415
_refine_ls_number_reflns 8001
_refine_ls_number_restraints 0
_refine_ls_restrained_S_all 1.018
_refine_ls_R_factor_all 0.0397
_refine_ls_R_factor_gt 0.0315
_refine_ls_shift/su_max 0.002
_refine_ls_shift/su_mean 0.000
_refine_ls_structure_factor_coef Fsqd
_refine_ls_weighting_details 'w=1/[\s^2^(Fo^2^)+(0.0410P)^2^+2.1567P] where P=(Fo^2^+2Fc^2^)/3'
_refine_ls_weighting_scheme calc
_refine_ls_wR_factor_gt 0.0793
_refine_ls_wR_factor_ref 0.0836
_reflns_Friedel_coverage 0.000
_reflns_number_gt 6918
_reflns_number_total 8001
_reflns_threshold_expression 'I > 2\s(I)'
_cod_data_source_file c9nj03802g2.cif
_cod_data_source_block exp_304_p4
_cod_database_code 7058911
_shelx_shelxl_version_number 2016/4
_shelx_space_group_comment
;
The symmetry employed for this shelxl refinement is uniquely defined
by the following loop, which should always be used as a source of
symmetry information in preference to the above space-group names.
They are only intended as comments.
;
_reflns_odcompleteness_completeness 99.69
_reflns_odcompleteness_iscentric 1
_reflns_odcompleteness_theta 26.32
_olex2_refinement_description
;
1. Fixed Uiso
 At 1.2 times of:
  All C(H) groups, All C(H,H) groups, All N(H) groups
2.a Ternary CH refined with riding coordinates:
 C16(H16), C17(H17), C18(H18)
2.b Secondary CH2 refined with riding coordinates:
 C21(H21A,H21B), C19(H19A,H19B), C20(H20A,H20B)
2.c Aromatic/amide H refined with riding coordinates:
 N6(H6), C36(H36), C5(H5), C3(H3), C35(H35), C8(H8), C33(H33), C29(H29),
 C32(H32), C7(H7), C6(H6A), C27(H27), C26(H26), C15(H15), C12(H12), C14(H14),
 C13(H13)
;
_olex2_submission_special_instructions 'No special instructions were received'
_oxdiff_exptl_absorpt_empirical_details
;
Empirical correction (ABSPACK) includes:
- Absorption correction using spherical harmonics
- Frame scaling
;
_oxdiff_exptl_absorpt_empirical_full_max 1.192
_oxdiff_exptl_absorpt_empirical_full_min 0.847

loop_
_space_group_symop_operation_xyz
'x, y, z'
'-x, y+1/2, -z+1/2'
'-x, -y, -z'
'x, -y-1/2, z-1/2'

loop_
_atom_site_label
_atom_site_type_symbol
_atom_site_fract_x
_atom_site_fract_y
_atom_site_fract_z
_atom_site_U_iso_or_equiv
_atom_site_adp_type
_atom_site_occupancy
_atom_site_site_symmetry_order
_atom_site_calc_flag
_atom_site_refinement_flags_posn
Br1 Br 0.44052(2) 0.68481(2) 0.62876(2) 0.02331(6) Uani 1 1 d .
Cl1 Cl 0.01579(3) 0.52819(6) 0.37596(2) 0.03416(11) Uani 1 1 d .
O1 O 0.37251(6) 0.00541(12) 0.47364(5) 0.0158(2) Uani 1 1 d .
O2 O 0.27483(7) 0.46328(13) 0.32115(5) 0.0182(2) Uani 1 1 d .
N1 N 0.34288(8) 0.36330(14) 0.15211(6) 0.0134(2) Uani 1 1 d .
N6 N 0.27335(7) 0.13071(15) 0.51237(6) 0.0142(2) Uani 1 1 d .
H6 H 0.289197 0.110028 0.552649 0.017 Uiso 1 1 calc R
N2 N 0.21359(8) 0.37046(15) 0.17096(6) 0.0143(2) Uani 1 1 d .
N5 N 0.23280(8) -0.00949(14) 0.36088(6) 0.0141(2) Uani 1 1 d .
N3 N 0.14730(8) 0.28196(16) 0.17476(6) 0.0176(3) Uani 1 1 d .
N4 N 0.08103(8) 0.34859(17) 0.14624(7) 0.0208(3) Uani 1 1 d .
C9 C 0.42231(9) 0.31537(16) 0.16378(7) 0.0129(3) Uani 1 1 d .
C4 C 0.45122(9) 0.20580(17) 0.21146(7) 0.0132(3) Uani 1 1 d .
C34 C 0.39920(9) 0.59046(17) 0.54816(7) 0.0160(3) Uani 1 1 d .
C16 C 0.26617(8) 0.17141(16) 0.28836(7) 0.0120(3) Uani 1 1 d .
H16 H 0.214534 0.225792 0.276222 0.014 Uiso 1 1 calc R
C36 C 0.39830(9) 0.38081(16) 0.47831(7) 0.0138(3) Uani 1 1 d .
H36 H 0.417083 0.286573 0.470358 0.017 Uiso 1 1 calc R
C5 C 0.53317(9) 0.15546(17) 0.22017(7) 0.0157(3) Uani 1 1 d .
H5 H 0.552581 0.082342 0.250660 0.019 Uiso 1 1 calc R
C3 C 0.39659(9) 0.15590(17) 0.24917(7) 0.0141(3) Uani 1 1 d .
H3 H 0.414015 0.083707 0.280544 0.017 Uiso 1 1 calc R
C1 C 0.29459(9) 0.31352(16) 0.18884(7) 0.0129(3) Uani 1 1 d .
C35 C 0.42821(9) 0.45033(17) 0.53746(7) 0.0159(3) Uani 1 1 d .
H35 H 0.466944 0.403334 0.569104 0.019 Uiso 1 1 calc R
C8 C 0.47540(9) 0.37444(17) 0.12633(7) 0.0151(3) Uani 1 1 d .
H8 H 0.456773 0.446394 0.095105 0.018 Uiso 1 1 calc R
C33 C 0.34207(10) 0.66498(17) 0.50175(7) 0.0180(3) Uani 1 1 d .
H33 H 0.323879 0.759538 0.509897 0.022 Uiso 1 1 calc R
C23 C 0.30970(9) 0.07798(16) 0.46537(6) 0.0122(3) Uani 1 1 d .
C29 C 0.13109(9) 0.31215(17) 0.38398(7) 0.0164(3) Uani 1 1 d .
H29 H 0.119542 0.311293 0.339151 0.020 Uiso 1 1 calc R
C22 C 0.25661(8) 0.12573(16) 0.39899(6) 0.0115(3) Uani 1 1 d .
C2 C 0.31828(9) 0.21080(17) 0.24096(7) 0.0128(3) Uani 1 1 d .
C24 C 0.19121(8) 0.22124(16) 0.41924(7) 0.0126(3) Uani 1 1 d .
C17 C 0.30733(8) 0.21519(16) 0.35792(6) 0.0115(3) Uani 1 1 d .
H17 H 0.363868 0.179895 0.367679 0.014 Uiso 1 1 calc R
C31 C 0.34016(9) 0.45250(17) 0.43096(7) 0.0135(3) Uani 1 1 d .
C25 C 0.20678(9) 0.22305(17) 0.48679(7) 0.0133(3) Uani 1 1 d .
C30 C 0.30581(9) 0.38436(17) 0.36669(7) 0.0134(3) Uani 1 1 d .
C10 C 0.18681(9) 0.49813(18) 0.13698(8) 0.0182(3) Uani 1 1 d .
C32 C 0.31276(10) 0.59525(17) 0.44299(7) 0.0170(3) Uani 1 1 d .
H32 H 0.274642 0.643611 0.411345 0.020 Uiso 1 1 calc R
C7 C 0.55444(9) 0.32472(17) 0.13646(7) 0.0165(3) Uani 1 1 d .
H7 H 0.589269 0.363825 0.112031 0.020 Uiso 1 1 calc R
C28 C 0.08842(9) 0.40503(19) 0.41789(8) 0.0194(3) Uani 1 1 d .
C6 C 0.58368(9) 0.21460(18) 0.18365(7) 0.0170(3) Uani 1 1 d .
H6A H 0.637411 0.182213 0.189911 0.020 Uiso 1 1 calc R
C11 C 0.10199(10) 0.4817(2) 0.12148(8) 0.0216(3) Uani 1 1 d .
C27 C 0.10358(9) 0.40508(19) 0.48469(8) 0.0198(3) Uani 1 1 d .
H27 H 0.073516 0.467174 0.505863 0.024 Uiso 1 1 calc R
C21 C 0.15306(10) -0.0788(2) 0.35902(8) 0.0234(3) Uani 1 1 d .
H21A H 0.111378 -0.003902 0.358999 0.028 Uiso 1 1 calc R
H21B H 0.155152 -0.145081 0.395427 0.028 Uiso 1 1 calc R
C26 C 0.16335(9) 0.31308(18) 0.52030(7) 0.0179(3) Uani 1 1 d .
H26 H 0.173760 0.312120 0.565101 0.021 Uiso 1 1 calc R
C18 C 0.24698(9) 0.00524(17) 0.29452(7) 0.0145(3) Uani 1 1 d .
H18 H 0.294095 -0.055150 0.290099 0.017 Uiso 1 1 calc R
C19 C 0.16936(11) -0.0574(2) 0.25100(8) 0.0237(3) Uani 1 1 d .
H19A H 0.130307 0.021208 0.235797 0.028 Uiso 1 1 calc R
H19B H 0.181691 -0.109400 0.214190 0.028 Uiso 1 1 calc R
C15 C 0.22570(10) 0.62354(19) 0.11840(9) 0.0245(3) Uani 1 1 d .
H15 H 0.281928 0.635843 0.129952 0.029 Uiso 1 1 calc R
C20 C 0.13706(12) -0.1653(2) 0.29564(9) 0.0269(4) Uani 1 1 d .
H20A H 0.079373 -0.184861 0.280151 0.032 Uiso 1 1 calc R
H20B H 0.166621 -0.258986 0.300081 0.032 Uiso 1 1 calc R
C12 C 0.05143(11) 0.5885(2) 0.08370(11) 0.0353(5) Uani 1 1 d .
H12 H -0.004938 0.577871 0.072998 0.042 Uiso 1 1 calc R
C14 C 0.17562(13) 0.7279(2) 0.08190(12) 0.0392(5) Uani 1 1 d .
H14 H 0.198769 0.813548 0.068839 0.047 Uiso 1 1 calc R
C13 C 0.08975(13) 0.7085(3) 0.06362(13) 0.0453(6) Uani 1 1 d .
H13 H 0.058719 0.779503 0.037267 0.054 Uiso 1 1 calc R

loop_
_atom_site_aniso_label
_atom_site_aniso_U_11
_atom_site_aniso_U_22
_atom_site_aniso_U_33
_atom_site_aniso_U_23
_atom_site_aniso_U_13
_atom_site_aniso_U_12
Br1 0.03236(10) 0.01882(9) 0.01611(8) -0.00607(6) -0.00063(6) 0.00025(6)
Cl1 0.0290(2) 0.0400(3) 0.0353(2) 0.0143(2) 0.01081(18) 0.0209(2)
O1 0.0176(5) 0.0152(5) 0.0143(5) 0.0004(4) 0.0028(4) 0.0029(4)
O2 0.0238(5) 0.0170(5) 0.0134(5) 0.0031(4) 0.0031(4) -0.0011(4)
N1 0.0171(6) 0.0143(6) 0.0090(5) -0.0002(4) 0.0032(4) -0.0001(5)
N6 0.0161(6) 0.0184(6) 0.0082(5) 0.0010(5) 0.0029(4) 0.0013(5)
N2 0.0150(6) 0.0163(6) 0.0120(5) 0.0012(5) 0.0035(4) 0.0006(5)
N5 0.0182(6) 0.0152(6) 0.0097(5) -0.0018(4) 0.0047(4) -0.0044(5)
N3 0.0140(6) 0.0222(7) 0.0165(6) 0.0021(5) 0.0033(5) -0.0016(5)
N4 0.0160(6) 0.0244(7) 0.0220(7) 0.0058(5) 0.0041(5) 0.0014(5)
C9 0.0166(6) 0.0133(7) 0.0090(6) -0.0025(5) 0.0034(5) -0.0016(5)
C4 0.0161(6) 0.0141(7) 0.0097(6) -0.0011(5) 0.0035(5) -0.0007(5)
C34 0.0213(7) 0.0145(7) 0.0125(6) -0.0027(5) 0.0041(5) -0.0049(6)
C16 0.0129(6) 0.0156(7) 0.0078(6) 0.0001(5) 0.0026(5) -0.0005(5)
C36 0.0155(6) 0.0114(6) 0.0152(6) -0.0012(5) 0.0049(5) -0.0013(5)
C5 0.0178(7) 0.0156(7) 0.0139(6) 0.0002(5) 0.0042(5) 0.0011(6)
C3 0.0164(6) 0.0163(7) 0.0097(6) 0.0018(5) 0.0029(5) 0.0006(5)
C1 0.0142(6) 0.0149(7) 0.0093(6) -0.0012(5) 0.0017(5) 0.0002(5)
C35 0.0170(6) 0.0152(7) 0.0146(7) 0.0006(5) 0.0014(5) -0.0018(6)
C8 0.0206(7) 0.0144(7) 0.0112(6) 0.0003(5) 0.0053(5) -0.0024(6)
C33 0.0260(8) 0.0119(7) 0.0168(7) 0.0000(5) 0.0062(6) 0.0015(6)
C23 0.0156(6) 0.0113(6) 0.0096(6) 0.0008(5) 0.0027(5) -0.0021(5)
C29 0.0150(6) 0.0200(7) 0.0144(7) 0.0040(5) 0.0039(5) 0.0004(6)
C22 0.0141(6) 0.0121(6) 0.0086(6) 0.0004(5) 0.0029(5) -0.0006(5)
C2 0.0160(6) 0.0154(7) 0.0075(6) 0.0000(5) 0.0033(5) -0.0005(5)
C24 0.0131(6) 0.0132(6) 0.0122(6) 0.0006(5) 0.0043(5) -0.0018(5)
C17 0.0126(6) 0.0144(7) 0.0078(6) 0.0001(5) 0.0030(5) -0.0010(5)
C31 0.0157(6) 0.0138(7) 0.0118(6) -0.0002(5) 0.0049(5) -0.0031(5)
C25 0.0135(6) 0.0148(7) 0.0121(6) 0.0006(5) 0.0038(5) -0.0017(5)
C30 0.0131(6) 0.0155(7) 0.0128(6) 0.0002(5) 0.0051(5) -0.0018(5)
C10 0.0185(7) 0.0176(7) 0.0204(7) 0.0011(6) 0.0081(6) 0.0038(6)
C32 0.0220(7) 0.0147(7) 0.0144(7) 0.0013(5) 0.0039(6) 0.0005(6)
C7 0.0201(7) 0.0166(7) 0.0149(7) -0.0027(5) 0.0080(6) -0.0050(6)
C28 0.0140(6) 0.0198(8) 0.0250(8) 0.0047(6) 0.0051(6) 0.0037(6)
C6 0.0153(6) 0.0182(7) 0.0182(7) -0.0035(6) 0.0053(5) -0.0002(6)
C11 0.0180(7) 0.0225(8) 0.0259(8) 0.0054(6) 0.0085(6) 0.0017(6)
C27 0.0179(7) 0.0190(7) 0.0249(8) -0.0029(6) 0.0101(6) 0.0026(6)
C21 0.0253(8) 0.0244(8) 0.0237(8) -0.0066(6) 0.0123(6) -0.0120(7)
C26 0.0187(7) 0.0215(8) 0.0148(7) -0.0020(6) 0.0070(6) -0.0007(6)
C18 0.0183(7) 0.0164(7) 0.0093(6) -0.0014(5) 0.0036(5) -0.0016(6)
C19 0.0287(8) 0.0250(8) 0.0142(7) -0.0005(6) -0.0024(6) -0.0109(7)
C15 0.0212(8) 0.0182(8) 0.0376(10) 0.0033(7) 0.0142(7) 0.0015(6)
C20 0.0291(9) 0.0248(9) 0.0257(9) -0.0041(7) 0.0035(7) -0.0082(7)
C12 0.0194(8) 0.0358(11) 0.0527(12) 0.0212(9) 0.0124(8) 0.0107(8)
C14 0.0328(10) 0.0234(9) 0.0688(15) 0.0206(10) 0.0274(10) 0.0098(8)
C13 0.0297(10) 0.0373(12) 0.0737(17) 0.0330(11) 0.0215(10) 0.0171(9)

loop_
_atom_type_symbol
_atom_type_description
_atom_type_scat_dispersion_real
_atom_type_scat_dispersion_imag
_atom_type_scat_source
C C 0.0033 0.0016 'International Tables Vol C Tables 4.2.6.8 and 6.1.1.4'
H H 0.0000 0.0000 'International Tables Vol C Tables 4.2.6.8 and 6.1.1.4'
Br Br -0.2901 2.4595 'International Tables Vol C Tables 4.2.6.8 and 6.1.1.4'
Cl Cl 0.1484 0.1585 'International Tables Vol C Tables 4.2.6.8 and 6.1.1.4'
N N 0.0061 0.0033 'International Tables Vol C Tables 4.2.6.8 and 6.1.1.4'
O O 0.0106 0.0060 'International Tables Vol C Tables 4.2.6.8 and 6.1.1.4'

loop_
_geom_angle_atom_site_label_1
_geom_angle_atom_site_label_2
_geom_angle_atom_site_label_3
_geom_angle
C1 N1 C9 119.01(13)
C23 N6 H6 124.3
C23 N6 C25 111.49(12)
C25 N6 H6 124.3
N3 N2 C1 120.84(12)
C10 N2 N3 109.34(12)
C10 N2 C1 128.55(13)
C22 N5 C21 120.27(12)
C22 N5 C18 111.74(11)
C21 N5 C18 110.07(12)
N4 N3 N2 109.27(13)
N3 N4 C11 108.27(13)
N1 C9 C4 121.04(13)
N1 C9 C8 119.05(13)
C8 C9 C4 119.89(13)
C9 C4 C5 119.04(13)
C3 C4 C9 117.32(13)
C3 C4 C5 123.61(14)
C35 C34 Br1 118.58(11)
C35 C34 C33 122.25(14)
C33 C34 Br1 119.16(12)
C2 C16 H16 108.4
C2 C16 C17 111.98(11)
C2 C16 C18 116.46(12)
C17 C16 H16 108.4
C18 C16 H16 108.4
C18 C16 C17 102.98(11)
C35 C36 H36 119.9
C35 C36 C31 120.18(14)
C31 C36 H36 119.9
C4 C5 H5 119.9
C6 C5 C4 120.14(14)
C6 C5 H5 119.9
C4 C3 H3 118.9
C2 C3 C4 122.16(14)
C2 C3 H3 118.9
N1 C1 N2 113.21(12)
N1 C1 C2 124.90(13)
N2 C1 C2 121.87(13)
C34 C35 C36 118.81(14)
C34 C35 H35 120.6
C36 C35 H35 120.6
C9 C8 H8 120.2
C7 C8 C9 119.60(14)
C7 C8 H8 120.2
C34 C33 H33 120.7
C32 C33 C34 118.59(14)
C32 C33 H33 120.7
O1 C23 N6 126.13(13)
O1 C23 C22 125.90(12)
N6 C23 C22 107.96(12)
C24 C29 H29 121.1
C24 C29 C28 117.86(14)
C28 C29 H29 121.1
N5 C22 C23 107.93(11)
N5 C22 C24 119.52(12)
N5 C22 C17 103.47(11)
C23 C22 C17 111.77(11)
C24 C22 C23 101.88(11)
C24 C22 C17 112.37(12)
C3 C2 C16 120.35(13)
C3 C2 C1 115.29(13)
C1 C2 C16 124.18(13)
C29 C24 C22 131.52(13)
C29 C24 C25 120.03(13)
C25 C24 C22 107.92(12)
C16 C17 C22 102.58(11)
C16 C17 H17 109.6
C22 C17 H17 109.6
C30 C17 C16 110.71(11)
C30 C17 C22 114.53(11)
C30 C17 H17 109.6
C36 C31 C30 122.83(13)
C36 C31 C32 119.63(13)
C32 C31 C30 117.54(13)
C24 C25 N6 110.32(12)
C26 C25 N6 127.55(13)
C26 C25 C24 122.02(14)
O2 C30 C17 119.59(13)
O2 C30 C31 120.14(14)
C31 C30 C17 120.25(12)
N2 C10 C11 103.72(14)
N2 C10 C15 134.15(15)
C15 C10 C11 122.13(15)
C33 C32 C31 120.53(14)
C33 C32 H32 119.7
C31 C32 H32 119.7
C8 C7 H7 119.5
C8 C7 C6 120.91(14)
C6 C7 H7 119.5
C29 C28 Cl1 119.68(12)
C27 C28 Cl1 118.52(12)
C27 C28 C29 121.78(14)
C5 C6 C7 120.40(14)
C5 C6 H6A 119.8
C7 C6 H6A 119.8
N4 C11 C10 109.38(14)
N4 C11 C12 129.22(16)
C10 C11 C12 121.34(16)
C28 C27 H27 119.7
C28 C27 C26 120.58(14)
C26 C27 H27 119.7
N5 C21 H21A 111.2
N5 C21 H21B 111.2
N5 C21 C20 103.03(13)
H21A C21 H21B 109.1
C20 C21 H21A 111.2
C20 C21 H21B 111.2
C25 C26 C27 117.72(14)
C25 C26 H26 121.1
C27 C26 H26 121.1
N5 C18 C16 104.27(11)
N5 C18 H18 109.8
N5 C18 C19 104.52(12)
C16 C18 H18 109.8
C19 C18 C16 118.10(13)
C19 C18 H18 109.8
C18 C19 H19A 111.1
C18 C19 H19B 111.1
H19A C19 H19B 109.1
C20 C19 C18 103.09(13)
C20 C19 H19A 111.1
C20 C19 H19B 111.1
C10 C15 H15 122.0
C14 C15 C10 115.98(16)
C14 C15 H15 122.0
C21 C20 C19 101.90(14)
C21 C20 H20A 111.4
C21 C20 H20B 111.4
C19 C20 H20A 111.4
C19 C20 H20B 111.4
H20A C20 H20B 109.3
C11 C12 H12 121.8
C13 C12 C11 116.45(17)
C13 C12 H12 121.8
C15 C14 H14 119.0
C15 C14 C13 122.09(18)
C13 C14 H14 119.0
C12 C13 C14 121.90(18)
C12 C13 H13 119.1
C14 C13 H13 119.1

loop_
_geom_bond_atom_site_label_1
_geom_bond_atom_site_label_2
_geom_bond_distance
Br1 C34 1.9021(15)
Cl1 C28 1.7421(16)
O1 C23 1.2197(18)
O2 C30 1.2211(18)
N1 C9 1.3727(19)
N1 C1 1.3183(19)
N6 H6 0.8600
N6 C23 1.3619(18)
N6 C25 1.4037(19)
N2 N3 1.3838(18)
N2 C1 1.4262(18)
N2 C10 1.376(2)
N5 C22 1.4649(18)
N5 C21 1.4693(19)
N5 C18 1.4851(17)
N3 N4 1.2936(19)
N4 C11 1.380(2)
C9 C4 1.420(2)
C9 C8 1.419(2)
C4 C5 1.423(2)
C4 C3 1.414(2)
C34 C35 1.384(2)
C34 C33 1.390(2)
C16 H16 0.9800
C16 C2 1.5112(19)
C16 C17 1.5415(19)
C16 C18 1.536(2)
C36 H36 0.9300
C36 C35 1.396(2)
C36 C31 1.399(2)
C5 H5 0.9300
C5 C6 1.373(2)
C3 H3 0.9300
C3 C2 1.380(2)
C1 C2 1.429(2)
C35 H35 0.9300
C8 H8 0.9300
C8 C7 1.373(2)
C33 H33 0.9300
C33 C32 1.388(2)
C23 C22 1.5577(19)
C29 H29 0.9300
C29 C24 1.386(2)
C29 C28 1.396(2)
C22 C24 1.5258(19)
C22 C17 1.5652(19)
C24 C25 1.4021(19)
C17 H17 0.9800
C17 C30 1.529(2)
C31 C30 1.494(2)
C31 C32 1.402(2)
C25 C26 1.383(2)
C10 C11 1.399(2)
C10 C15 1.399(2)
C32 H32 0.9300
C7 H7 0.9300
C7 C6 1.418(2)
C28 C27 1.387(2)
C6 H6A 0.9300
C11 C12 1.411(2)
C27 H27 0.9300
C27 C26 1.391(2)
C21 H21A 0.9700
C21 H21B 0.9700
C21 C20 1.527(2)
C26 H26 0.9300
C18 H18 0.9800
C18 C19 1.534(2)
C19 H19A 0.9700
C19 H19B 0.9700
C19 C20 1.533(2)
C15 H15 0.9300
C15 C14 1.380(3)
C20 H20A 0.9700
C20 H20B 0.9700
C12 H12 0.9300
C12 C13 1.368(3)
C14 H14 0.9300
C14 C13 1.421(3)
C13 H13 0.9300
